data_7703772
loop_
_publ_author_name
'Acharya, Joydev'
'Sarkar, Arup'
'Kumar, Pawan'
'Kumar, Vierandra'
'Flores Gonzalez, Jessica'
'Cador, Olivier'
'Pointillart, Fabrice'
'Rajaraman, Gopalan'
'Chandrasekhar, Vadapalli'

_publ_section_title
;
 Influence of ligand field on magnetic anisotropy in a family of
 pentacoordinate Co<sup>II</sup> complexes.
;
_journal_issue 15
_journal_name_full 'Dalton transactions (Cambridge, England : 2003)'
_journal_page_first 4785
_journal_page_last 4796
_journal_paper_doi 10.1039/d0dt00315h
_journal_volume 49
_journal_year 2020
_chemical_formula_moiety 'C22 H25 Cl2 Co N3, C H4 O'
_chemical_formula_sum 'C23 H29 Cl2 Co N3 O'
_chemical_formula_weight 493.32
_space_group_crystal_system monoclinic
_space_group_IT_number 14
_space_group_name_Hall '-P 2yn'
_space_group_name_H-M_alt 'P 1 21/n 1'
_atom_sites_solution_hydrogens mixed
_atom_sites_solution_primary dual
_audit_creation_date 2019-03-22
_audit_creation_method
;
Olex2 1.2
(compiled 2018.05.29 svn.r3508 for OlexSys, GUI svn.r5506)
;
_audit_update_record
;
2019-08-29 deposited with the CCDC.	2020-03-18 downloaded from the CCDC.
;
_cell_angle_alpha 90
_cell_angle_beta 100.979(2)
_cell_angle_gamma 90
_cell_formula_units_Z 4
_cell_length_a 16.4698(8)
_cell_length_b 8.1305(4)
_cell_length_c 17.6932(9)
_cell_measurement_reflns_used 9971
_cell_measurement_temperature 100
_cell_measurement_theta_max 28.28
_cell_measurement_theta_min 2.52
_cell_volume 2325.9(2)
_computing_cell_refinement 'SAINT V8.38A (?, 2016)'
_computing_data_reduction 'SAINT V8.38A (?, 2016)'
_computing_molecular_graphics 'Olex2 (Dolomanov et al., 2009)'
_computing_publication_material 'Olex2 (Dolomanov et al., 2009)'
_computing_structure_refinement 'ShelXL (Sheldrick, 2015)'
_computing_structure_solution 'ShelXT (Sheldrick, 2015)'
_diffrn_ambient_temperature 100
_diffrn_measured_fraction_theta_full 0.999
_diffrn_measured_fraction_theta_max 0.998
_diffrn_measurement_device_type 'Bruker APEX-II CCD'
_diffrn_measurement_method '\f and \w scans'
_diffrn_radiation_type MoK\a
_diffrn_radiation_wavelength 0.71073
_diffrn_reflns_av_R_equivalents 0.0427
_diffrn_reflns_av_unetI/netI 0.0281
_diffrn_reflns_Laue_measured_fraction_full 0.999
_diffrn_reflns_Laue_measured_fraction_max 0.998
_diffrn_reflns_limit_h_max 21
_diffrn_reflns_limit_h_min -21
_diffrn_reflns_limit_k_max 10
_diffrn_reflns_limit_k_min -10
_diffrn_reflns_limit_l_max 23
_diffrn_reflns_limit_l_min -23
_diffrn_reflns_number 36319
_diffrn_reflns_point_group_measured_fraction_full 0.999
_diffrn_reflns_point_group_measured_fraction_max 0.998
_diffrn_reflns_theta_full 25.242
_diffrn_reflns_theta_max 28.317
_diffrn_reflns_theta_min 2.345
_diffrn_standards_number 0
_exptl_absorpt_coefficient_mu 0.987
_exptl_absorpt_correction_T_max 0.7457
_exptl_absorpt_correction_T_min 0.6706
_exptl_absorpt_correction_type psi-scan
_exptl_absorpt_process_details
;
SADABS-2016/2 (Bruker,2016/2) was used for absorption correction.
wR2(int) was 0.1155 before and 0.0486 after correction.
The Ratio of minimum to maximum transmission is 0.8993.
The \l/2 correction factor is Not present.
;
_exptl_crystal_density_diffrn 1.409
_exptl_crystal_description block
_exptl_crystal_F_000 1028
_exptl_crystal_size_max 0.02
_exptl_crystal_size_mid 0.02
_exptl_crystal_size_min 0.02
_refine_diff_density_max 0.826
_refine_diff_density_min -0.480
_refine_diff_density_rms 0.069
_refine_ls_extinction_method none
_refine_ls_goodness_of_fit_ref 1.058
_refine_ls_hydrogen_treatment mixed
_refine_ls_matrix_type full
_refine_ls_number_parameters 287
_refine_ls_number_reflns 5773
_refine_ls_number_restraints 0
_refine_ls_restrained_S_all 1.058
_refine_ls_R_factor_all 0.0420
_refine_ls_R_factor_gt 0.0335
_refine_ls_shift/su_max 0.001
_refine_ls_shift/su_mean 0.000
_refine_ls_structure_factor_coef Fsqd
_refine_ls_weighting_details 'w=1/[\s^2^(Fo^2^)+(0.0326P)^2^+2.3342P] where P=(Fo^2^+2Fc^2^)/3'
_refine_ls_weighting_scheme calc
_refine_ls_wR_factor_gt 0.0782
_refine_ls_wR_factor_ref 0.0830
_reflns_Friedel_coverage 0.000
_reflns_number_gt 5010
_reflns_number_total 5773
_reflns_threshold_expression 'I > 2\s(I)'
_cod_data_source_file d0dt00315h2.cif
_cod_data_source_block CoCl
_cod_depositor_comments 'Adding full bibliography for 7703772--7703776.cif.'
_cod_database_code 7703772
_shelx_shelxl_version_number 2018/3
_shelx_space_group_comment
;
The symmetry employed for this shelxl refinement is uniquely defined
by the following loop, which should always be used as a source of
symmetry information in preference to the above space-group names.
They are only intended as comments.
;
_shelx_estimated_absorpt_t_max 0.981
_shelx_estimated_absorpt_t_min 0.981
_olex2_refinement_description
;
1. Fixed Uiso
 At 1.2 times of:
  All C(H) groups, All C(H,H) groups
 At 1.5 times of:
  All C(H,H,H) groups, All O(H) groups
2.a Secondary CH2 refined with riding coordinates:
 C00A(H00A,H00B), C00B(H00C,H00D), C00D(H00E,H00F)
2.b Aromatic/amide H refined with riding coordinates:
 C00E(H00G), C00H(H00H), C00I(H00I), C00J(H00J), C00K(H00K), C00L(H00L),
 C00N(H00P), C00O(H00Q), C00Q(H00U), C00R(H00V)
2.c Idealised Me refined as rotating group:
 C00M(H00M,H00N,H00O), C00S(H00W,H00X,H00Y), C00U(H00,H,HA)
2.d Idealised tetrahedral OH refined as rotating group:
 O00T(H00Z)
;
_olex2_submission_special_instructions 'No special instructions were received'

loop_
_space_group_symop_operation_xyz
'x, y, z'
'-x+1/2, y+1/2, -z+1/2'
'-x, -y, -z'
'x-1/2, -y-1/2, z-1/2'

loop_
_atom_site_label
_atom_site_type_symbol
_atom_site_fract_x
_atom_site_fract_y
_atom_site_fract_z
_atom_site_U_iso_or_equiv
_atom_site_adp_type
_atom_site_occupancy
_atom_site_site_symmetry_order
_atom_site_calc_flag
_atom_site_refinement_flags_posn
_atom_site_refinement_flags_adp
_atom_site_refinement_flags_occupancy
_atom_site_disorder_assembly
_atom_site_disorder_group
Co1 Co 0.52048(2) 0.31138(3) 0.29945(2) 0.01157(7) Uani 1 1 d . . . . .
Cl1 Cl 0.59527(3) 0.10634(5) 0.36914(3) 0.01764(10) Uani 1 1 d . . . . .
Cl2 Cl 0.42182(3) 0.15713(6) 0.21807(3) 0.01871(10) Uani 1 1 d . . . . .
N1 N 0.44081(9) 0.49482(19) 0.32112(8) 0.0133(3) Uani 1 1 d . . . . .
N2 N 0.60487(9) 0.50033(18) 0.36526(8) 0.0121(3) Uani 1 1 d . . . . .
N3 N 0.59427(10) 0.38189(19) 0.22260(9) 0.0155(3) Uani 1 1 d . . . . .
C007 C 0.67762(11) 0.5889(2) 0.50003(10) 0.0142(3) Uani 1 1 d . . . . .
C008 C 0.66796(11) 0.4493(2) 0.25311(11) 0.0161(4) Uani 1 1 d . . . . .
C009 C 0.75854(12) 0.5285(2) 0.52578(10) 0.0174(4) Uani 1 1 d . . . . .
C00A C 0.68359(11) 0.4781(2) 0.33873(10) 0.0154(4) Uani 1 1 d . . . . .
H00A H 0.713786 0.383106 0.365588 0.018 Uiso 1 1 calc R . . . .
H00B H 0.718386 0.577332 0.351387 0.018 Uiso 1 1 calc R . . . .
C00B C 0.61330(11) 0.4811(2) 0.45075(10) 0.0137(3) Uani 1 1 d . . . . .
H00C H 0.626898 0.364822 0.464111 0.016 Uiso 1 1 calc R . . . .
H00D H 0.558928 0.504498 0.464502 0.016 Uiso 1 1 calc R . . . .
C00C C 0.47360(11) 0.6474(2) 0.33061(10) 0.0145(3) Uani 1 1 d . . . . .
C00D C 0.56615(11) 0.6577(2) 0.33723(10) 0.0145(3) Uani 1 1 d . . . . .
H00E H 0.579412 0.683750 0.286280 0.017 Uiso 1 1 calc R . . . .
H00F H 0.588452 0.746972 0.373322 0.017 Uiso 1 1 calc R . . . .
C00E C 0.81920(13) 0.6331(3) 0.56542(11) 0.0217(4) Uani 1 1 d . . . . .
H00G H 0.873573 0.591757 0.582329 0.026 Uiso 1 1 calc R . . . .
C00F C 0.65824(12) 0.7482(2) 0.52265(10) 0.0168(4) Uani 1 1 d . . . . .
C00G C 0.80255(13) 0.7961(3) 0.58096(11) 0.0228(4) Uani 1 1 d . . . . .
C00H C 0.35824(11) 0.4778(2) 0.31282(10) 0.0170(4) Uani 1 1 d . . . . .
H00H H 0.335203 0.370377 0.307706 0.020 Uiso 1 1 calc R . . . .
C00I C 0.42466(13) 0.7868(2) 0.32930(11) 0.0204(4) Uani 1 1 d . . . . .
H00I H 0.449014 0.893009 0.335657 0.024 Uiso 1 1 calc R . . . .
C00J C 0.72155(14) 0.8494(2) 0.56082(11) 0.0216(4) Uani 1 1 d . . . . .
H00J H 0.708518 0.958690 0.573381 0.026 Uiso 1 1 calc R . . . .
C00K C 0.33993(13) 0.7680(3) 0.31858(11) 0.0234(4) Uani 1 1 d . . . . .
H00K H 0.305175 0.861899 0.316065 0.028 Uiso 1 1 calc R . . . .
C00L C 0.30568(12) 0.6112(3) 0.31147(11) 0.0214(4) Uani 1 1 d . . . . .
H00L H 0.247656 0.595847 0.305824 0.026 Uiso 1 1 calc R . . . .
C00M C 0.78223(13) 0.3502(3) 0.51792(12) 0.0239(4) Uani 1 1 d . . . . .
H00M H 0.735675 0.279239 0.523662 0.036 Uiso 1 1 calc GR . . . .
H00N H 0.830221 0.323299 0.557934 0.036 Uiso 1 1 calc GR . . . .
H00O H 0.796129 0.332547 0.467082 0.036 Uiso 1 1 calc GR . . . .
C00N C 0.72699(13) 0.4826(3) 0.20837(12) 0.0229(4) Uani 1 1 d . . . . .
H00P H 0.778540 0.530640 0.230767 0.027 Uiso 1 1 calc R . . . .
C00O C 0.57745(13) 0.3475(3) 0.14719(11) 0.0212(4) Uani 1 1 d . . . . .
H00Q H 0.525086 0.301614 0.125697 0.025 Uiso 1 1 calc R . . . .
C00P C 0.57119(14) 0.8133(3) 0.51410(13) 0.0225(4) Uani 1 1 d . . . . .
C00Q C 0.63328(14) 0.3761(3) 0.09947(12) 0.0265(5) Uani 1 1 d . . . . .
H00U H 0.619795 0.349461 0.046278 0.032 Uiso 1 1 calc R . . . .
C00R C 0.70931(14) 0.4445(3) 0.13072(12) 0.0279(5) Uani 1 1 d . . . . .
H00V H 0.748887 0.465012 0.099192 0.033 Uiso 1 1 calc R . . . .
C00S C 0.87044(16) 0.9097(3) 0.61969(13) 0.0358(6) Uani 1 1 d . . . . .
H00W H 0.910889 0.847033 0.656383 0.054 Uiso 1 1 calc GR . . . .
H00X H 0.846583 0.996596 0.647067 0.054 Uiso 1 1 calc GR . . . .
H00Y H 0.897889 0.959289 0.580737 0.054 Uiso 1 1 calc GR . . . .
O00T O 0.5476(2) 0.8698(3) 0.18374(14) 0.0974(12) Uani 1 1 d . . . . .
H00Z H 0.521440 0.951756 0.195426 0.146 Uiso 1 1 calc GR . . . .
C00U C 0.5664(2) 0.8932(4) 0.11251(19) 0.0556(8) Uani 1 1 d . . . . .
H00 H 0.517784 0.936537 0.077420 0.083 Uiso 1 1 calc GR . . . .
H H 0.582629 0.788062 0.092734 0.083 Uiso 1 1 calc GR . . . .
HA H 0.612107 0.971675 0.116297 0.083 Uiso 1 1 calc GR . . . .
H00R H 0.565(2) 0.905(4) 0.487(2) 0.063(10) Uiso 1 1 d . . . . .
H00S H 0.530(2) 0.744(4) 0.4911(19) 0.062(10) Uiso 1 1 d . . . . .
H00T H 0.561(2) 0.839(4) 0.561(2) 0.068(11) Uiso 1 1 d . . . . .

loop_
_atom_site_aniso_label
_atom_site_aniso_U_11
_atom_site_aniso_U_22
_atom_site_aniso_U_33
_atom_site_aniso_U_23
_atom_site_aniso_U_13
_atom_site_aniso_U_12
Co1 0.01081(12) 0.01054(12) 0.01371(12) -0.00016(9) 0.00317(9) -0.00051(9)
Cl1 0.0160(2) 0.01180(19) 0.0243(2) 0.00122(17) 0.00165(17) 0.00167(16)
Cl2 0.0158(2) 0.0175(2) 0.0212(2) -0.00288(17) -0.00065(17) -0.00336(17)
N1 0.0135(7) 0.0145(7) 0.0123(7) 0.0010(6) 0.0034(5) 0.0013(6)
N2 0.0129(7) 0.0116(7) 0.0123(7) 0.0000(6) 0.0038(5) 0.0002(6)
N3 0.0156(8) 0.0163(7) 0.0154(7) -0.0013(6) 0.0055(6) -0.0019(6)
C007 0.0174(9) 0.0155(8) 0.0102(8) 0.0004(7) 0.0037(7) -0.0022(7)
C008 0.0158(9) 0.0155(8) 0.0181(9) -0.0007(7) 0.0062(7) -0.0014(7)
C009 0.0198(9) 0.0209(9) 0.0117(8) 0.0002(7) 0.0034(7) 0.0001(8)
C00A 0.0126(8) 0.0184(9) 0.0160(8) -0.0027(7) 0.0048(7) -0.0025(7)
C00B 0.0164(9) 0.0131(8) 0.0123(8) 0.0009(7) 0.0046(7) -0.0014(7)
C00C 0.0178(9) 0.0142(8) 0.0115(8) 0.0009(7) 0.0033(7) 0.0020(7)
C00D 0.0172(9) 0.0109(8) 0.0160(8) 0.0000(7) 0.0044(7) -0.0005(7)
C00E 0.0189(9) 0.0324(11) 0.0132(9) 0.0003(8) 0.0012(7) -0.0024(8)
C00F 0.0249(10) 0.0167(9) 0.0102(8) 0.0014(7) 0.0073(7) 0.0001(8)
C00G 0.0299(11) 0.0282(11) 0.0106(8) -0.0032(8) 0.0045(8) -0.0111(9)
C00H 0.0160(9) 0.0216(9) 0.0140(8) 0.0011(7) 0.0046(7) -0.0003(7)
C00I 0.0262(10) 0.0159(9) 0.0178(9) -0.0010(7) 0.0009(8) 0.0052(8)
C00J 0.0369(12) 0.0158(9) 0.0138(9) -0.0040(7) 0.0094(8) -0.0058(8)
C00K 0.0248(10) 0.0263(10) 0.0185(9) -0.0022(8) 0.0025(8) 0.0125(9)
C00L 0.0163(9) 0.0317(11) 0.0165(9) -0.0012(8) 0.0038(7) 0.0061(8)
C00M 0.0233(10) 0.0254(10) 0.0215(10) -0.0012(8) 0.0004(8) 0.0084(8)
C00N 0.0205(10) 0.0272(10) 0.0231(10) -0.0023(8) 0.0092(8) -0.0064(8)
C00O 0.0223(10) 0.0244(10) 0.0176(9) -0.0023(8) 0.0053(8) -0.0036(8)
C00P 0.0300(11) 0.0193(10) 0.0209(10) -0.0004(8) 0.0114(9) 0.0050(9)
C00Q 0.0325(12) 0.0324(12) 0.0168(9) -0.0045(9) 0.0103(8) -0.0041(9)
C00R 0.0297(11) 0.0348(12) 0.0235(10) -0.0027(9) 0.0160(9) -0.0050(10)
C00S 0.0438(14) 0.0433(14) 0.0198(10) -0.0097(10) 0.0050(10) -0.0228(12)
O00T 0.181(3) 0.0731(18) 0.0468(14) 0.0189(13) 0.0432(17) 0.077(2)
C00U 0.0456(17) 0.063(2) 0.064(2) -0.0101(17) 0.0260(15) -0.0043(15)

loop_
_atom_type_symbol
_atom_type_description
_atom_type_scat_dispersion_real
_atom_type_scat_dispersion_imag
_atom_type_scat_source
C C 0.0033 0.0016 'International Tables Vol C Tables 4.2.6.8 and 6.1.1.4'
H H 0.0000 0.0000 'International Tables Vol C Tables 4.2.6.8 and 6.1.1.4'
Cl Cl 0.1484 0.1585 'International Tables Vol C Tables 4.2.6.8 and 6.1.1.4'
Co Co 0.3494 0.9721 'International Tables Vol C Tables 4.2.6.8 and 6.1.1.4'
N N 0.0061 0.0033 'International Tables Vol C Tables 4.2.6.8 and 6.1.1.4'
O O 0.0106 0.0060 'International Tables Vol C Tables 4.2.6.8 and 6.1.1.4'

loop_
_geom_angle_atom_site_label_1
_geom_angle_atom_site_label_2
_geom_angle_atom_site_label_3
_geom_angle
_geom_angle_site_symmetry_1
_geom_angle_site_symmetry_3
_geom_angle_publ_flag
Cl1 Co1 Cl2 100.478(19) . . ?
N1 Co1 Cl1 136.06(4) . . ?
N1 Co1 Cl2 96.35(4) . . ?
N1 Co1 N2 76.25(6) . . ?
N2 Co1 Cl1 90.14(4) . . ?
N2 Co1 Cl2 169.34(4) . . ?
N3 Co1 Cl1 103.45(5) . . ?
N3 Co1 Cl2 99.86(5) . . ?
N3 Co1 N1 113.23(6) . . ?
N3 Co1 N2 76.59(6) . . ?
C00C N1 Co1 115.61(12) . . ?
C00H N1 Co1 124.64(13) . . ?
C00H N1 C00C 118.63(16) . . ?
C00A N2 Co1 104.29(10) . . ?
C00A N2 C00B 113.00(14) . . ?
C00A N2 C00D 110.51(14) . . ?
C00B N2 Co1 112.41(10) . . ?
C00D N2 Co1 103.56(10) . . ?
C00D N2 C00B 112.39(14) . . ?
C008 N3 Co1 116.51(12) . . ?
C00O N3 Co1 124.09(13) . . ?
C00O N3 C008 118.93(16) . . ?
C009 C007 C00B 119.85(16) . . ?
C00F C007 C009 118.59(17) . . ?
C00F C007 C00B 121.54(17) . . ?
N3 C008 C00A 115.77(16) . . ?
N3 C008 C00N 121.65(17) . . ?
C00N C008 C00A 122.52(17) . . ?
C007 C009 C00M 123.16(17) . . ?
C00E C009 C007 119.47(18) . . ?
C00E C009 C00M 117.21(18) . . ?
N2 C00A C008 110.35(15) . . ?
N2 C00A H00A 109.6 . . ?
N2 C00A H00B 109.6 . . ?
C008 C00A H00A 109.6 . . ?
C008 C00A H00B 109.6 . . ?
H00A C00A H00B 108.1 . . ?
N2 C00B C007 116.10(14) . . ?
N2 C00B H00C 108.3 . . ?
N2 C00B H00D 108.3 . . ?
C007 C00B H00C 108.3 . . ?
C007 C00B H00D 108.3 . . ?
H00C C00B H00D 107.4 . . ?
N1 C00C C00D 115.77(15) . . ?
N1 C00C C00I 122.04(17) . . ?
C00I C00C C00D 122.06(17) . . ?
N2 C00D C00C 110.13(14) . . ?
N2 C00D H00E 109.6 . . ?
N2 C00D H00F 109.6 . . ?
C00C C00D H00E 109.6 . . ?
C00C C00D H00F 109.6 . . ?
H00E C00D H00F 108.1 . . ?
C009 C00E H00G 119.0 . . ?
C00G C00E C009 122.05(19) . . ?
C00G C00E H00G 119.0 . . ?
C007 C00F C00P 123.76(18) . . ?
C00J C00F C007 119.33(18) . . ?
C00J C00F C00P 116.71(18) . . ?
C00E C00G C00S 121.0(2) . . ?
C00J C00G C00E 117.69(18) . . ?
C00J C00G C00S 121.3(2) . . ?
N1 C00H H00H 118.8 . . ?
N1 C00H C00L 122.45(18) . . ?
C00L C00H H00H 118.8 . . ?
C00C C00I H00I 120.6 . . ?
C00K C00I C00C 118.74(19) . . ?
C00K C00I H00I 120.6 . . ?
C00F C00J H00J 118.9 . . ?
C00G C00J C00F 122.27(19) . . ?
C00G C00J H00J 118.9 . . ?
C00I C00K H00K 120.1 . . ?
C00I C00K C00L 119.71(19) . . ?
C00L C00K H00K 120.1 . . ?
C00H C00L C00K 118.36(18) . . ?
C00H C00L H00L 120.8 . . ?
C00K C00L H00L 120.8 . . ?
C009 C00M H00M 109.5 . . ?
C009 C00M H00N 109.5 . . ?
C009 C00M H00O 109.5 . . ?
H00M C00M H00N 109.5 . . ?
H00M C00M H00O 109.5 . . ?
H00N C00M H00O 109.5 . . ?
C008 C00N H00P 120.6 . . ?
C00R C00N C008 118.89(19) . . ?
C00R C00N H00P 120.6 . . ?
N3 C00O H00Q 118.7 . . ?
N3 C00O C00Q 122.55(19) . . ?
C00Q C00O H00Q 118.7 . . ?
C00F C00P H00R 111(2) . . ?
C00F C00P H00S 116(2) . . ?
C00F C00P H00T 109(2) . . ?
H00R C00P H00S 106(3) . . ?
H00R C00P H00T 106(3) . . ?
H00S C00P H00T 108(3) . . ?
C00O C00Q H00U 120.7 . . ?
C00O C00Q C00R 118.69(19) . . ?
C00R C00Q H00U 120.7 . . ?
C00N C00R C00Q 119.29(19) . . ?
C00N C00R H00V 120.4 . . ?
C00Q C00R H00V 120.4 . . ?
C00G C00S H00W 109.5 . . ?
C00G C00S H00X 109.5 . . ?
C00G C00S H00Y 109.5 . . ?
H00W C00S H00X 109.5 . . ?
H00W C00S H00Y 109.5 . . ?
H00X C00S H00Y 109.5 . . ?
C00U O00T H00Z 109.5 . . ?
O00T C00U H00 109.5 . . ?
O00T C00U H 109.5 . . ?
O00T C00U HA 109.5 . . ?
H00 C00U H 109.5 . . ?
H00 C00U HA 109.5 . . ?
H C00U HA 109.5 . . ?

loop_
_geom_bond_atom_site_label_1
_geom_bond_atom_site_label_2
_geom_bond_distance
_geom_bond_site_symmetry_2
_geom_bond_publ_flag
Co1 Cl1 2.2888(5) . ?
Co1 Cl2 2.3228(5) . ?
Co1 N1 2.0699(15) . ?
Co1 N2 2.2430(15) . ?
Co1 N3 2.0698(16) . ?
N1 C00C 1.351(2) . ?
N1 C00H 1.347(2) . ?
N2 C00A 1.472(2) . ?
N2 C00B 1.501(2) . ?
N2 C00D 1.473(2) . ?
N3 C008 1.347(2) . ?
N3 C00O 1.340(2) . ?
C007 C009 1.412(3) . ?
C007 C00B 1.516(2) . ?
C007 C00F 1.410(3) . ?
C008 C00A 1.506(2) . ?
C008 C00N 1.392(3) . ?
C009 C00E 1.395(3) . ?
C009 C00M 1.515(3) . ?
C00A H00A 0.9900 . ?
C00A H00B 0.9900 . ?
C00B H00C 0.9900 . ?
C00B H00D 0.9900 . ?
C00C C00D 1.509(3) . ?
C00C C00I 1.388(3) . ?
C00D H00E 0.9900 . ?
C00D H00F 0.9900 . ?
C00E H00G 0.9500 . ?
C00E C00G 1.391(3) . ?
C00F C00J 1.397(3) . ?
C00F C00P 1.508(3) . ?
C00G C00J 1.384(3) . ?
C00G C00S 1.511(3) . ?
C00H H00H 0.9500 . ?
C00H C00L 1.385(3) . ?
C00I H00I 0.9500 . ?
C00I C00K 1.380(3) . ?
C00J H00J 0.9500 . ?
C00K H00K 0.9500 . ?
C00K C00L 1.391(3) . ?
C00L H00L 0.9500 . ?
C00M H00M 0.9800 . ?
C00M H00N 0.9800 . ?
C00M H00O 0.9800 . ?
C00N H00P 0.9500 . ?
C00N C00R 1.384(3) . ?
C00O H00Q 0.9500 . ?
C00O C00Q 1.381(3) . ?
C00P H00R 0.88(4) . ?
C00P H00S 0.91(4) . ?
C00P H00T 0.90(4) . ?
C00Q H00U 0.9500 . ?
C00Q C00R 1.385(3) . ?
C00R H00V 0.9500 . ?
C00S H00W 0.9800 . ?
C00S H00X 0.9800 . ?
C00S H00Y 0.9800 . ?
O00T H00Z 0.8400 . ?
O00T C00U 1.367(4) . ?
C00U H00 0.9800 . ?
C00U H 0.9800 . ?
C00U HA 0.9800 . ?
